data_2014034
loop_
_publ_author_name
'Tercan, Bar\?i\,s'
'H\"okelek, Tuncer'
'Bilge, Selen'
'\"Ozg\"u\,c, Bilgehan'
'K\?il\?i\,c, Zeynel'

_publ_section_title
4,4,6,6-Tetrachloro-2,2-(propylenedioxydi-<i>o</i>-phenylenediimino)-2\l^5^,4\l^5^,6\l^5^-cyclotriphosphazene
_journal_issue 6
_journal_name_full 'Acta Crystallographica Section C'
_journal_page_first o381
_journal_page_last o383
_journal_paper_doi 10.1107/S0108270104006894
_journal_volume 60
_journal_year 2004
_chemical_formula_iupac 'C15 H16 Cl4 N5 O2 P3'
_chemical_formula_moiety 'C15 H16 Cl4 N5 O2 P3'
_chemical_formula_sum 'C15 H16 Cl4 N5 O2 P3'
_chemical_formula_weight 533.04
_chemical_name_systematic
;
4,4,6,6-Tetrachlorocyclo-2,2-(propylenedioxydi-o-phenylenediimino)-
2\l^5^,4\l^5^,6\l^5^-triazatriphosphorine
;
_space_group_IT_number 14
_symmetry_cell_setting monoclinic
_symmetry_space_group_name_Hall '-P 2yn'
_symmetry_space_group_name_H-M 'P 1 21/n 1'
_atom_sites_solution_hydrogens geom
_atom_sites_solution_primary direct
_atom_sites_solution_secondary difmap
_audit_creation_method SHELXL-97
_cell_angle_alpha 90.00
_cell_angle_beta 93.751(7)
_cell_angle_gamma 90.00
_cell_formula_units_Z 4
_cell_length_a 7.7094(6)
_cell_length_b 22.404(2)
_cell_length_c 12.6960(14)
_cell_measurement_reflns_used 25
_cell_measurement_temperature 293(2)
_cell_measurement_theta_max 15
_cell_measurement_theta_min 10
_cell_volume 2188.2(4)
_computing_cell_refinement 'CAD-4 EXPRESS'
_computing_data_collection 'CAD-4 EXPRESS (Enraf--Nonius, 1994)'
_computing_data_reduction 'XCAD4 (Harms & Wocadlo, 1995)'
_computing_molecular_graphics 'ORTEP-3 for Windows (Farrugia, 1997)'
_computing_publication_material 'WinGX (Farrugia, 1999)'
_computing_structure_refinement 'SHELXL97 (Sheldrick, 1997)'
_computing_structure_solution 'SHELXS97 (Sheldrick, 1997)'
_diffrn_ambient_temperature 293(2)
_diffrn_measured_fraction_theta_full 1.000
_diffrn_measured_fraction_theta_max 1.000
_diffrn_measurement_device_type 'Enraf--Nonius CAD-4'
_diffrn_measurement_method 'non-profiled \w'
_diffrn_radiation_monochromator graphite
_diffrn_radiation_source 'fine-focus sealed tube'
_diffrn_radiation_type MoK\a
_diffrn_radiation_wavelength 0.71073
_diffrn_reflns_av_R_equivalents 0.0220
_diffrn_reflns_av_sigmaI/netI 0.0401
_diffrn_reflns_limit_h_max 9
_diffrn_reflns_limit_h_min 0
_diffrn_reflns_limit_k_max 0
_diffrn_reflns_limit_k_min -27
_diffrn_reflns_limit_l_max 15
_diffrn_reflns_limit_l_min -15
_diffrn_reflns_number 4703
_diffrn_reflns_theta_full 26.31
_diffrn_reflns_theta_max 26.31
_diffrn_reflns_theta_min 2.43
_diffrn_standards_decay_% 1
_diffrn_standards_interval_time 120
_diffrn_standards_number 3
_exptl_absorpt_coefficient_mu 0.784
_exptl_absorpt_correction_type none
_exptl_crystal_colour colourless
_exptl_crystal_density_diffrn 1.618
_exptl_crystal_density_method 'not measured'
_exptl_crystal_description block
_exptl_crystal_F_000 1080
_exptl_crystal_size_max 0.40
_exptl_crystal_size_mid 0.25
_exptl_crystal_size_min 0.25
_refine_diff_density_max 0.386
_refine_diff_density_min -0.381
_refine_ls_extinction_method none
_refine_ls_goodness_of_fit_ref 1.015
_refine_ls_hydrogen_treatment mixed
_refine_ls_matrix_type full
_refine_ls_number_parameters 322
_refine_ls_number_reflns 4385
_refine_ls_number_restraints 1
_refine_ls_restrained_S_all 1.015
_refine_ls_R_factor_all 0.0738
_refine_ls_R_factor_gt 0.0384
_refine_ls_shift/su_max 0.000
_refine_ls_shift/su_mean 0.000
_refine_ls_structure_factor_coef Fsqd
_refine_ls_weighting_details 'calc w = 1/[\s^2^(Fo^2^)+(0.0525P)^2^+1.1216P] where P = (Fo^2^+2Fc^2^)/3'
_refine_ls_weighting_scheme calc
_refine_ls_wR_factor_gt 0.0966
_refine_ls_wR_factor_ref 0.1095
_reflns_number_gt 3132
_reflns_number_total 4385
_reflns_threshold_expression I>2\s(I)
_cod_data_source_file na1648.cif
_cod_data_source_block I
_cod_original_sg_symbol_H-M 'P 21/n'
_cod_database_code 2014034
_cod_database_fobs_code 2014034

loop_
_symmetry_equiv_pos_as_xyz
'x, y, z'
'-x+1/2, y+1/2, -z+1/2'
'-x, -y, -z'
'x-1/2, -y-1/2, z-1/2'

loop_
_atom_site_label
_atom_site_fract_x
_atom_site_fract_y
_atom_site_fract_z
_atom_site_U_iso_or_equiv
_atom_site_adp_type
_atom_site_calc_flag
_atom_site_refinement_flags
_atom_site_occupancy
_atom_site_disorder_assembly
_atom_site_disorder_group
_atom_site_type_symbol
P1 1.22064(8) 0.05702(3) 0.76557(6) 0.03818(19) Uani d . 1 . . P
P2 0.90504(8) 0.00286(3) 0.77674(6) 0.03835(19) Uani d . 1 . . P
P3 0.92797(9) 0.12615(3) 0.79513(6) 0.03654(18) Uani d . 1 . . P
Cl1 1.35067(12) 0.05820(4) 0.63470(8) 0.0651(3) Uani d . 1 . . Cl
Cl2 1.41572(11) 0.04741(5) 0.87429(8) 0.0705(3) Uani d . 1 . . Cl
Cl3 0.78221(12) -0.04062(4) 0.65661(9) 0.0746(3) Uani d . 1 . . Cl
Cl4 0.84543(12) -0.04991(4) 0.89612(9) 0.0760(3) Uani d . 1 . . Cl
N1 1.1070(3) -0.00186(10) 0.7639(2) 0.0472(6) Uani d . 1 . . N
N2 0.8198(3) 0.06498(10) 0.7892(2) 0.0392(5) Uani d . 1 . . N
N3 1.1315(3) 0.11874(10) 0.7792(2) 0.0462(6) Uani d . 1 . . N
N4 0.8343(3) 0.17250(11) 0.7095(2) 0.0446(6) Uani d . 1 . . N
C5 0.7644(4) 0.15883(12) 0.6073(2) 0.0421(7) Uani d . 1 . . C
C6 0.8301(5) 0.11318(14) 0.5468(3) 0.0517(8) Uani d . 1 . . C
C7 0.7545(6) 0.10102(18) 0.4484(3) 0.0651(10) Uani d . 1 . . C
C8 0.6165(6) 0.1342(2) 0.4074(3) 0.0720(11) Uani d . 1 . . C
C9 0.5538(5) 0.18070(19) 0.4651(3) 0.0637(10) Uani d . 1 . . C
C10 0.6270(4) 0.19272(13) 0.5640(3) 0.0469(7) Uani d . 1 . . C
O11 0.5681(3) 0.24012(9) 0.62163(18) 0.0545(6) Uani d . 1 . . O
C12 0.4333(4) 0.22285(19) 0.6886(3) 0.0609(9) Uani d . 1 . . C
C13 0.3995(6) 0.2723(2) 0.7626(4) 0.0768(12) Uani d . 1 . . C
C14 0.5588(6) 0.29562(17) 0.8240(4) 0.0699(11) Uani d . 1 . . C
O15 0.6811(3) 0.24993(9) 0.86013(18) 0.0541(6) Uani d . 1 . . O
C16 0.6387(4) 0.21161(13) 0.9391(3) 0.0468(7) Uani d . 1 . . C
C17 0.4926(5) 0.21737(17) 0.9961(3) 0.0612(9) Uani d . 1 . . C
C18 0.4619(5) 0.17661(18) 1.0734(3) 0.0654(10) Uani d . 1 . . C
C19 0.5723(5) 0.12967(18) 1.0948(3) 0.0580(9) Uani d . 1 . . C
C20 0.7198(4) 0.12407(14) 1.0389(2) 0.0494(7) Uani d . 1 . . C
C21 0.7550(3) 0.16484(13) 0.9620(2) 0.0413(7) Uani d . 1 . . C
N22 0.9128(3) 0.16033(11) 0.9079(2) 0.0443(6) Uani d D 1 . . N
H4 0.802(4) 0.2011(14) 0.738(3) 0.050(10) Uiso d . 1 . . H
H20 0.7957 0.0924 1.0534 0.059 Uiso calc R 1 . . H
H22 1.007(3) 0.1691(17) 0.945(3) 0.090(14) Uiso d D 1 . . H
H61 0.928(4) 0.0898(12) 0.576(2) 0.037(7) Uiso d . 1 . . H
H71 0.795(5) 0.0725(16) 0.411(3) 0.065(11) Uiso d . 1 . . H
H81 0.572(5) 0.1277(17) 0.336(3) 0.085(13) Uiso d . 1 . . H
H91 0.457(5) 0.2029(17) 0.442(3) 0.085(13) Uiso d . 1 . . H
H121 0.472(4) 0.1869(14) 0.726(3) 0.053(9) Uiso d . 1 . . H
H122 0.331(5) 0.2115(14) 0.648(3) 0.060(10) Uiso d . 1 . . H
H131 0.362(5) 0.3072(18) 0.727(3) 0.081(12) Uiso d . 1 . . H
H132 0.318(5) 0.2572(18) 0.808(3) 0.086(14) Uiso d . 1 . . H
H141 0.626(6) 0.3185(19) 0.787(4) 0.094(16) Uiso d . 1 . . H
H142 0.529(4) 0.3181(16) 0.879(3) 0.062(10) Uiso d . 1 . . H
H171 0.416(5) 0.2469(16) 0.981(3) 0.068(11) Uiso d . 1 . . H
H181 0.368(5) 0.1812(15) 1.109(3) 0.064(11) Uiso d . 1 . . H
H191 0.558(4) 0.1007(14) 1.142(3) 0.051(9) Uiso d . 1 . . H

loop_
_atom_site_aniso_label
_atom_site_aniso_U_11
_atom_site_aniso_U_22
_atom_site_aniso_U_33
_atom_site_aniso_U_12
_atom_site_aniso_U_13
_atom_site_aniso_U_23
P1 0.0225(3) 0.0401(4) 0.0525(4) -0.0013(3) 0.0066(3) -0.0053(3)
P2 0.0253(3) 0.0323(4) 0.0573(5) -0.0025(3) 0.0018(3) 0.0008(3)
P3 0.0267(3) 0.0317(4) 0.0515(4) 0.0013(3) 0.0049(3) -0.0046(3)
Cl1 0.0646(5) 0.0675(6) 0.0667(6) -0.0075(4) 0.0310(4) -0.0106(4)
Cl2 0.0361(4) 0.0971(7) 0.0763(6) 0.0036(4) -0.0117(4) -0.0065(5)
Cl3 0.0650(6) 0.0542(5) 0.1010(8) -0.0042(4) -0.0226(5) -0.0271(5)
Cl4 0.0539(5) 0.0719(6) 0.1039(8) -0.0001(4) 0.0179(5) 0.0415(5)
N1 0.0294(12) 0.0340(12) 0.0790(19) 0.0023(10) 0.0104(12) -0.0027(12)
N2 0.0235(11) 0.0357(12) 0.0587(15) -0.0005(9) 0.0051(10) -0.0038(11)
N3 0.0268(12) 0.0377(13) 0.0748(17) -0.0044(10) 0.0096(11) -0.0084(12)
N4 0.0491(15) 0.0342(13) 0.0509(16) 0.0080(11) 0.0064(12) -0.0063(12)
C5 0.0465(16) 0.0327(14) 0.0481(17) -0.0061(12) 0.0094(13) 0.0027(13)
C6 0.065(2) 0.0429(17) 0.0489(19) 0.0010(15) 0.0138(16) -0.0020(14)
C7 0.088(3) 0.054(2) 0.054(2) -0.016(2) 0.020(2) -0.0082(18)
C8 0.083(3) 0.086(3) 0.047(2) -0.028(2) 0.002(2) 0.002(2)
C9 0.055(2) 0.076(3) 0.059(2) -0.0085(19) -0.0014(18) 0.015(2)
C10 0.0443(17) 0.0429(16) 0.0540(19) -0.0066(13) 0.0074(14) 0.0110(14)
O11 0.0509(13) 0.0450(12) 0.0687(15) 0.0074(10) 0.0126(11) 0.0114(11)
C12 0.0382(18) 0.075(3) 0.070(2) 0.0063(17) 0.0065(17) 0.013(2)
C13 0.067(3) 0.078(3) 0.086(3) 0.041(2) 0.013(2) 0.017(2)
C14 0.083(3) 0.0396(19) 0.089(3) 0.0228(19) 0.023(2) -0.002(2)
O15 0.0527(13) 0.0392(11) 0.0710(15) 0.0105(10) 0.0093(11) -0.0046(11)
C16 0.0448(17) 0.0438(16) 0.0518(18) 0.0013(13) 0.0028(14) -0.0157(14)
C17 0.052(2) 0.062(2) 0.071(2) 0.0158(18) 0.0131(17) -0.0132(19)
C18 0.056(2) 0.082(3) 0.061(2) 0.001(2) 0.0200(18) -0.022(2)
C19 0.062(2) 0.071(2) 0.0417(18) -0.0061(19) 0.0061(16) -0.0050(18)
C20 0.0486(18) 0.0562(19) 0.0423(17) 0.0031(14) -0.0051(14) -0.0092(14)
C21 0.0342(14) 0.0456(16) 0.0437(16) 0.0008(12) -0.0007(12) -0.0166(13)
N22 0.0320(12) 0.0494(14) 0.0508(15) 0.0015(11) -0.0018(11) -0.0110(12)

loop_
_atom_type_symbol
_atom_type_description
_atom_type_scat_dispersion_real
_atom_type_scat_dispersion_imag
_atom_type_scat_source
C C 0.0033 0.0016 'International Tables Vol C Tables 4.2.6.8 and 6.1.1.4'
H H 0.0000 0.0000 'International Tables Vol C Tables 4.2.6.8 and 6.1.1.4'
Cl Cl 0.1484 0.1585 'International Tables Vol C Tables 4.2.6.8 and 6.1.1.4'
N N 0.0061 0.0033 'International Tables Vol C Tables 4.2.6.8 and 6.1.1.4'
O O 0.0106 0.0060 'International Tables Vol C Tables 4.2.6.8 and 6.1.1.4'
P P 0.1023 0.0942 'International Tables Vol C Tables 4.2.6.8 and 6.1.1.4'

loop_
_geom_angle_atom_site_label_1
_geom_angle_atom_site_label_2
_geom_angle_atom_site_label_3
_geom_angle
_geom_angle_publ_flag
N2 P3 N3 114.57(12) yes
N2 P3 N22 112.02(13) yes
N3 P3 N22 106.58(13) yes
N2 P3 N4 107.80(13) yes
N3 P3 N4 112.01(14) yes
N22 P3 N4 103.33(13) yes
N3 P1 N1 119.53(12) yes
N3 P1 Cl2 109.77(11) ?
N1 P1 Cl2 108.21(10) ?
N3 P1 Cl1 109.27(11) ?
N1 P1 Cl1 107.91(10) ?
Cl2 P1 Cl1 100.45(5) ?
N2 P2 N1 119.83(12) yes
N2 P2 Cl3 109.43(10) ?
N1 P2 Cl3 108.06(11) ?
N2 P2 Cl4 109.47(10) ?
N1 P2 Cl4 108.40(10) ?
Cl3 P2 Cl4 99.77(6) ?
P2 N2 P3 123.30(13) yes
C16 O15 C14 119.5(3) ?
C10 O11 C12 112.4(2) ?
C21 N22 P3 124.20(19) ?
C21 N22 H22 116(3) ?
P3 N22 H22 118(3) ?
C10 C5 C6 118.7(3) ?
C10 C5 N4 118.9(3) ?
C6 C5 N4 122.5(3) ?
P1 N3 P3 123.22(14) yes
P2 N1 P1 119.43(14) yes
C21 C20 C19 120.7(3) ?
C21 C20 H20 119.7 ?
C19 C20 H20 119.7 ?
C20 C21 C16 119.4(3) ?
C20 C21 N22 120.3(3) ?
C16 C21 N22 120.3(3) ?
C9 C10 O11 120.4(3) ?
C9 C10 C5 120.9(3) ?
O11 C10 C5 118.7(3) ?
O15 C16 C17 124.3(3) ?
O15 C16 C21 116.1(3) ?
C17 C16 C21 119.6(3) ?
C19 C18 C17 121.3(3) ?
C19 C18 H181 121(2) ?
C17 C18 H181 118(2) ?
C18 C19 C20 119.2(4) ?
C18 C19 H191 126(2) ?
C20 C19 H191 115(2) ?
C7 C6 C5 120.0(4) ?
C7 C6 H61 120.7(17) ?
C5 C6 H61 119.4(17) ?
O11 C12 C13 109.7(3) ?
O11 C12 H121 107.4(18) ?
C13 C12 H121 111.8(19) ?
O11 C12 H122 111(2) ?
C13 C12 H122 112(2) ?
H121 C12 H122 105(3) ?
C10 C9 C8 119.8(4) ?
C10 C9 H91 117(3) ?
C8 C9 H91 123(3) ?
C18 C17 C16 119.8(3) ?
C18 C17 H171 120(2) ?
C16 C17 H171 120(2) ?
C7 C8 C9 119.9(4) ?
C7 C8 H81 120(2) ?
C9 C8 H81 120(2) ?
C6 C7 C8 120.7(4) ?
C6 C7 H71 120(3) ?
C8 C7 H71 119(3) ?
C12 C13 C14 114.6(3) ?
C12 C13 H131 112(2) ?
C14 C13 H131 100(2) ?
C12 C13 H132 106(3) ?
C14 C13 H132 111(3) ?
H131 C13 H132 113(3) ?
O15 C14 C13 114.3(3) ?
O15 C14 H142 110(2) ?
C13 C14 H142 111(2) ?
O15 C14 H141 100(3) ?
C13 C14 H141 115(3) ?
H142 C14 H141 106(3) ?
C5 N4 P3 126.9(2) ?
C5 N4 H4 119(2) ?
P3 N4 H4 111(2) ?

loop_
_geom_bond_atom_site_label_1
_geom_bond_atom_site_label_2
_geom_bond_site_symmetry_2
_geom_bond_distance
_geom_bond_publ_flag
P3 N2 . 1.603(2) yes
P3 N3 . 1.604(2) yes
P3 N22 . 1.635(3) yes
P3 N4 . 1.636(3) yes
P1 N3 . 1.559(2) yes
P1 N1 . 1.583(2) yes
P1 Cl2 . 1.9853(11) ?
P1 Cl1 . 1.9961(11) ?
P2 N2 . 1.552(2) yes
P2 N1 . 1.579(2) yes
P2 Cl3 . 1.9957(11) ?
P2 Cl4 . 1.9993(12) ?
O15 C16 . 1.375(4) ?
O15 C14 . 1.446(4) ?
O11 C10 . 1.383(4) ?
O11 C12 . 1.438(4) ?
N22 C21 . 1.439(4) ?
N22 H22 . 0.863(19) ?
C5 C10 . 1.387(4) ?
C5 C6 . 1.393(4) ?
C5 N4 . 1.407(4) ?
C20 C21 . 1.377(4) ?
C20 C19 . 1.385(5) ?
C20 H20 . 0.9300 ?
C21 C16 . 1.398(4) ?
C10 C9 . 1.370(5) ?
C16 C17 . 1.384(5) ?
C18 C19 . 1.369(5) ?
C18 C17 . 1.373(6) ?
C18 H181 . 0.88(4) ?
C19 H191 . 0.90(3) ?
C6 C7 . 1.372(5) ?
C6 H61 . 0.97(3) ?
C12 C13 . 1.486(6) ?
C12 H121 . 0.97(3) ?
C12 H122 . 0.95(3) ?
C9 C8 . 1.379(6) ?
C9 H91 . 0.93(4) ?
C17 H171 . 0.90(4) ?
C8 C7 . 1.372(6) ?
C8 H81 . 0.95(4) ?
C7 H71 . 0.87(4) ?
C13 C14 . 1.504(6) ?
C13 H131 . 0.94(4) ?
C13 H132 . 0.95(4) ?
C14 H142 . 0.90(4) ?
C14 H141 . 0.88(5) ?
N4 H4 . 0.79(3) ?

loop_
_geom_hbond_atom_site_label_D
_geom_hbond_atom_site_label_H
_geom_hbond_atom_site_label_A
_geom_hbond_distance_DH
_geom_hbond_distance_HA
_geom_hbond_distance_DA
_geom_hbond_angle_DHA
_geom_hbond_publ_flag
N4 H4 O15 0.78(3) 2.16(3) 2.891(3) 156(3) yes
N4 H4 O11 0.78(3) 2.42(3) 2.730(3) 105(3) yes
N4 H4 N22 0.78(3) 2.44(4) 2.566(4) 90(4) yes

loop_
_geom_torsion_atom_site_label_1
_geom_torsion_atom_site_label_2
_geom_torsion_atom_site_label_3
_geom_torsion_atom_site_label_4
_geom_torsion
_geom_torsion_publ_flag
N1 P2 N2 P3 -2.9(3) ?
Cl3 P2 N2 P3 -128.42(16) ?
Cl4 P2 N2 P3 123.19(16) ?
N3 P3 N2 P2 4.0(3) ?
N22 P3 N2 P2 -117.57(18) ?
N4 P3 N2 P2 129.41(18) ?
N2 P3 N22 C21 -40.7(3) ?
N3 P3 N22 C21 -166.7(2) ?
N4 P3 N22 C21 75.1(3) yes
N1 P1 N3 P3 1.7(3) ?
Cl2 P1 N3 P3 -124.09(18) ?
Cl1 P1 N3 P3 126.65(17) ?
N2 P3 N3 P1 -3.4(3) ?
N22 P3 N3 P1 121.1(2) ?
N4 P3 N3 P1 -126.6(2) ?
N2 P2 N1 P1 0.9(3) ?
Cl3 P2 N1 P1 127.07(16) ?
Cl4 P2 N1 P1 -125.68(16) ?
N3 P1 N1 P2 -0.3(3) ?
Cl2 P1 N1 P2 126.22(16) ?
Cl1 P1 N1 P2 -125.91(16) ?
C19 C20 C21 C16 -1.3(4) ?
C19 C20 C21 N22 177.0(3) ?
P3 N22 C21 C20 94.5(3) ?
P3 N22 C21 C16 -87.3(3) yes
C12 O11 C10 C9 91.9(4) ?
C12 O11 C10 C5 -89.9(3) yes
C6 C5 C10 C9 1.8(4) ?
N4 C5 C10 C9 -179.4(3) ?
C6 C5 C10 O11 -176.4(3) ?
N4 C5 C10 O11 2.4(4) yes
C14 O15 C16 C17 -7.5(5) ?
C14 O15 C16 C21 173.5(3) yes
C20 C21 C16 O15 -178.9(3) ?
N22 C21 C16 O15 2.9(4) yes
C20 C21 C16 C17 2.0(4) ?
N22 C21 C16 C17 -176.2(3) ?
C17 C18 C19 C20 1.5(6) ?
C21 C20 C19 C18 -0.5(5) ?
C10 C5 C6 C7 -2.5(5) ?
N4 C5 C6 C7 178.7(3) ?
C10 O11 C12 C13 169.3(3) yes
O11 C10 C9 C8 178.4(3) ?
C5 C10 C9 C8 0.3(5) ?
C19 C18 C17 C16 -0.7(6) ?
O15 C16 C17 C18 180.0(3) ?
C21 C16 C17 C18 -1.1(5) ?
C10 C9 C8 C7 -1.5(6) ?
C5 C6 C7 C8 1.3(5) ?
C9 C8 C7 C6 0.7(6) ?
O11 C12 C13 C14 -52.3(5) yes
C16 O15 C14 C13 -70.4(5) yes
C12 C13 C14 O15 -39.9(6) yes
C10 C5 N4 P3 151.0(2) yes
C6 C5 N4 P3 -30.2(4) ?
N2 P3 N4 C5 -40.4(3) ?
N3 P3 N4 C5 86.5(3) ?
N22 P3 N4 C5 -159.1(2) yes

loop_
_cod_related_entry_id
_cod_related_entry_database
_cod_related_entry_code
1 ChemSpider 21134213
